data_4306444
loop_
_publ_author_name
'Carsten Knapp'
'Paul G. Watson'
'Enno Lork'
'Daniel H. Friese'
'R\"udiger Mews'
'Andreas Decken'

_publ_contact_author_address
;
Institut f\"ur Anorganische und Analytische Chemie
Albert-Ludwigs Universit\"at Freiburg
Albertstr. 21
79104 Freiburg i. Br.
Germany
;
_publ_contact_author_email carsten.knapp@ac.uni-freiburg.de
_publ_contact_author_fax +49-761-203-6150
_publ_contact_author_name 'Carsten Knapp'
_publ_contact_author_phone +49-761-203-6001
_publ_section_title
;
Trithiatetrazocine Cations, [RCN4S3]+; Planar Sulfur-Nitrogen 10\p
Aromatics
;
_journal_name_full 'Inorganic Chemistry'
_journal_page_first 10618
_journal_page_last 10625
_journal_paper_doi 10.1021/ic801253f
_journal_volume 47
_journal_year 2008
_chemical_formula_moiety 'C14 H8 F2 N3 S, As F6'
_chemical_formula_sum 'C14 H8 As F8 N3 S'
_chemical_formula_weight 477.21
_chemical_name_systematic
;
 ?
;
_space_group_IT_number 15
_symmetry_cell_setting monoclinic
_symmetry_space_group_name_Hall '-C 2yc'
_symmetry_space_group_name_H-M 'C 1 2/c 1'
_atom_sites_solution_hydrogens geom
_atom_sites_solution_primary direct
_atom_sites_solution_secondary difmap
_audit_creation_method SHELXL-97
_cell_angle_alpha 90.00
_cell_angle_beta 116.34(2)
_cell_angle_gamma 90.00
_cell_formula_units_Z 4
_cell_length_a 14.493(3)
_cell_length_b 16.342(3)
_cell_length_c 7.903(2)
_cell_measurement_reflns_used 41
_cell_measurement_temperature 163(2)
_cell_measurement_theta_max 12.50
_cell_measurement_theta_min 3.12
_cell_volume 1677.4(7)
_computing_cell_refinement 'Siemens XSCANS'
_computing_data_collection 'Siemens XSCANS'
_computing_data_reduction 'Siemens XSCANS'
_computing_molecular_graphics Diamond
_computing_publication_material 'SHELXL-97 (Sheldrick, 1997)'
_computing_structure_refinement 'SHELXL-97 (Sheldrick, 1997)'
_computing_structure_solution 'SHELXS-97 (Sheldrick, 1997)'
_diffrn_ambient_temperature 163(2)
_diffrn_measured_fraction_theta_full 0.995
_diffrn_measured_fraction_theta_max 0.995
_diffrn_measurement_device_type 'Siemens P4'
_diffrn_measurement_method '2\q/\w scans'
_diffrn_radiation_monochromator graphite
_diffrn_radiation_source 'normal-focus sealed tube'
_diffrn_radiation_type MoK\a
_diffrn_radiation_wavelength 0.71073
_diffrn_reflns_av_R_equivalents 0.0226
_diffrn_reflns_av_sigmaI/netI 0.0436
_diffrn_reflns_limit_h_max 18
_diffrn_reflns_limit_h_min -1
_diffrn_reflns_limit_k_max 1
_diffrn_reflns_limit_k_min -21
_diffrn_reflns_limit_l_max 9
_diffrn_reflns_limit_l_min -10
_diffrn_reflns_number 2327
_diffrn_reflns_theta_full 27.50
_diffrn_reflns_theta_max 27.50
_diffrn_reflns_theta_min 2.88
_diffrn_standards_decay_% 'random variation +/- 2.0'
_diffrn_standards_interval_count 197
_diffrn_standards_number 3
_exptl_absorpt_coefficient_mu 2.239
_exptl_absorpt_correction_T_max 0.8071
_exptl_absorpt_correction_T_min 0.3469
_exptl_absorpt_correction_type refdelf
_exptl_absorpt_process_details
;
N. Walker and D. Stuart, Acta Cryst., A39 (1983) 158-166
;
_exptl_crystal_colour orange
_exptl_crystal_density_diffrn 1.890
_exptl_crystal_density_method 'not measured'
_exptl_crystal_description blocks
_exptl_crystal_F_000 936
_exptl_crystal_size_max 0.60
_exptl_crystal_size_mid 0.20
_exptl_crystal_size_min 0.10
_refine_diff_density_max 0.686
_refine_diff_density_min -0.817
_refine_diff_density_rms 0.091
_refine_ls_extinction_method none
_refine_ls_goodness_of_fit_ref 1.037
_refine_ls_hydrogen_treatment constr
_refine_ls_matrix_type full
_refine_ls_number_parameters 125
_refine_ls_number_reflns 1921
_refine_ls_number_restraints 0
_refine_ls_restrained_S_all 1.037
_refine_ls_R_factor_all 0.0586
_refine_ls_R_factor_gt 0.0447
_refine_ls_shift/su_max 0.032
_refine_ls_shift/su_mean 0.003
_refine_ls_structure_factor_coef Fsqd
_refine_ls_weighting_details 'calc w=1/[\s^2^(Fo^2^)+(0.0582P)^2^+3.7326P] where P=(Fo^2^+2Fc^2^)/3'
_refine_ls_weighting_scheme calc
_refine_ls_wR_factor_gt 0.1091
_refine_ls_wR_factor_ref 0.1173
_reflns_number_gt 1589
_reflns_number_total 1921
_reflns_threshold_expression >2sigma(I)
_cod_data_source_file ic801253f_si_002_7.cif
_cod_data_source_block 3f
_cod_depositor_comments
;
The following automatic conversions were performed:
'_symmetry_cell_setting' value 'Monoclinic' changed to 'monoclinic'
according to '/home/saulius/struct/CIF-dictionaries/cif_core.dic'
dictionary named 'cif_core.dic' version 2.4.1 from
2010-06-29.

'_exptl_absorpt_correction_type' value 'refdelF' changed to
'refdelf' according to
'/home/saulius/struct/CIF-dictionaries/cif_core.dic' dictionary named
'cif_core.dic' version 2.4.1 from 2010-06-29.

Automatic conversion script
Id: cif_fix_enum 1527 2010-12-29 10:47:43Z saulius 
;
_cod_original_cell_volume 1677.5(7)
_cod_database_code 4306444

loop_
_symmetry_equiv_pos_as_xyz
'x, y, z'
'-x, y, -z+1/2'
'x+1/2, y+1/2, z'
'-x+1/2, y+1/2, -z+1/2'
'-x, -y, -z'
'x, -y, z-1/2'
'-x+1/2, -y+1/2, -z'
'x+1/2, -y+1/2, z-1/2'

loop_
_atom_site_label
_atom_site_type_symbol
_atom_site_fract_x
_atom_site_fract_y
_atom_site_fract_z
_atom_site_U_iso_or_equiv
_atom_site_adp_type
_atom_site_occupancy
_atom_site_symmetry_multiplicity
_atom_site_calc_flag
_atom_site_refinement_flags
_atom_site_disorder_assembly
_atom_site_disorder_group
N1 N 0.5000 0.0822(3) 0.2500 0.0340(9) Uani 1 2 d S . .
C1 C 0.4137(3) 0.1222(2) 0.2181(5) 0.0324(7) Uani 1 1 d . . .
N2 N 0.4013(3) 0.2053(2) 0.1977(5) 0.0402(7) Uani 1 1 d . . .
S1 S 0.5000 0.25822(8) 0.2500 0.0408(3) Uani 1 2 d S . .
C2 C 0.3245(3) 0.0746(2) 0.2001(5) 0.0334(7) Uani 1 1 d . . .
C3 C 0.3299(3) -0.0104(2) 0.2022(6) 0.0376(8) Uani 1 1 d . . .
H3 H 0.3904 -0.0366 0.2114 0.049(6) Uiso 1 1 d R . .
C4 C 0.2474(3) -0.0573(3) 0.1919(6) 0.0422(9) Uani 1 1 d . . .
H4 H 0.2499 -0.1154 0.1913 0.049(6) Uiso 1 1 d R . .
C5 C 0.1620(3) -0.0161(3) 0.1814(6) 0.0421(9) Uani 1 1 d . . .
F4 F 0.08204(17) -0.06117(17) 0.1770(4) 0.0579(7) Uani 1 1 d . . .
C6 C 0.1537(3) 0.0672(3) 0.1794(6) 0.0466(10) Uani 1 1 d . . .
H6 H 0.0939 0.0924 0.1748 0.049(6) Uiso 1 1 d R . .
C7 C 0.2360(3) 0.1139(3) 0.1881(6) 0.0422(9) Uani 1 1 d . . .
H7 H 0.2312 0.1719 0.1843 0.049(6) Uiso 1 1 d R . .
As1 As 0.0000 0.27252(3) 0.2500 0.03115(17) Uani 1 2 d S . .
F1 F -0.0550(3) 0.34737(17) 0.0872(4) 0.0788(10) Uani 1 1 d . . .
F2 F 0.0982(3) 0.2725(2) 0.1872(6) 0.0829(10) Uani 1 1 d . . .
F3 F 0.0567(3) 0.19773(18) 0.4134(4) 0.0724(9) Uani 1 1 d . . .

loop_
_atom_site_aniso_label
_atom_site_aniso_U_11
_atom_site_aniso_U_22
_atom_site_aniso_U_33
_atom_site_aniso_U_23
_atom_site_aniso_U_13
_atom_site_aniso_U_12
N1 0.029(2) 0.038(2) 0.037(2) 0.000 0.0164(19) 0.000
C1 0.0313(18) 0.0385(18) 0.0271(17) -0.0009(13) 0.0126(15) 0.0022(14)
N2 0.0394(18) 0.0418(16) 0.0420(18) 0.0033(13) 0.0203(15) 0.0052(13)
S1 0.0480(8) 0.0380(7) 0.0421(7) 0.000 0.0250(7) 0.000
C2 0.0231(16) 0.0453(19) 0.0281(17) -0.0026(14) 0.0079(14) 0.0016(14)
C3 0.0253(17) 0.0430(19) 0.043(2) -0.0067(16) 0.0143(16) 0.0034(15)
C4 0.0287(19) 0.046(2) 0.048(2) -0.0098(18) 0.0142(17) -0.0012(16)
C5 0.0233(17) 0.058(2) 0.042(2) -0.0145(18) 0.0115(16) -0.0077(16)
F4 0.0274(12) 0.0708(16) 0.0765(19) -0.0182(14) 0.0240(12) -0.0135(12)
C6 0.0225(17) 0.058(2) 0.055(3) -0.0100(19) 0.0140(17) 0.0076(17)
C7 0.0306(19) 0.045(2) 0.047(2) -0.0049(17) 0.0137(17) 0.0072(16)
As1 0.0339(3) 0.0295(3) 0.0302(3) 0.000 0.0144(2) 0.000
F1 0.129(3) 0.0538(15) 0.0431(15) 0.0123(12) 0.0286(17) 0.0374(17)
F2 0.075(2) 0.087(2) 0.116(3) 0.007(2) 0.068(2) 0.0014(18)
F3 0.102(2) 0.0514(14) 0.0553(17) 0.0169(13) 0.0270(17) 0.0184(16)

loop_
_atom_type_symbol
_atom_type_description
_atom_type_scat_dispersion_real
_atom_type_scat_dispersion_imag
_atom_type_scat_source
C C 0.0033 0.0016 'International Tables Vol C Tables 4.2.6.8 and 6.1.1.4'
H H 0.0000 0.0000 'International Tables Vol C Tables 4.2.6.8 and 6.1.1.4'
N N 0.0061 0.0033 'International Tables Vol C Tables 4.2.6.8 and 6.1.1.4'
F F 0.0171 0.0103 'International Tables Vol C Tables 4.2.6.8 and 6.1.1.4'
S S 0.1246 0.1234 'International Tables Vol C Tables 4.2.6.8 and 6.1.1.4'
As As 0.0499 2.0058 'International Tables Vol C Tables 4.2.6.8 and 6.1.1.4'

loop_
_geom_angle_atom_site_label_1
_geom_angle_atom_site_label_2
_geom_angle_atom_site_label_3
_geom_angle
_geom_angle_site_symmetry_1
_geom_angle_site_symmetry_3
_geom_angle_publ_flag
C1 N1 C1 121.3(4) 2_655 . ?
N1 C1 N2 124.8(3) . . ?
N1 C1 C2 118.3(3) . . ?
N2 C1 C2 116.9(3) . . ?
C1 N2 S1 117.5(3) . . ?
N2 S1 N2 112.8(3) . 2_655 ?
C3 C2 C7 120.3(3) . . ?
C3 C2 C1 119.2(3) . . ?
C7 C2 C1 120.4(3) . . ?
C2 C3 C4 120.5(3) . . ?
C2 C3 H3 119.9 . . ?
C4 C3 H3 119.7 . . ?
C5 C4 C3 117.3(4) . . ?
C5 C4 H4 121.6 . . ?
C3 C4 H4 121.1 . . ?
F4 C5 C6 118.0(3) . . ?
F4 C5 C4 117.9(4) . . ?
C6 C5 C4 124.0(4) . . ?
C5 C6 C7 118.5(3) . . ?
C5 C6 H6 120.6 . . ?
C7 C6 H6 120.8 . . ?
C6 C7 C2 119.3(4) . . ?
C6 C7 H7 119.8 . . ?
C2 C7 H7 120.9 . . ?
F1 As1 F1 87.7(2) 2 . ?
F1 As1 F3 179.24(17) 2 2 ?
F1 As1 F3 92.06(16) . 2 ?
F1 As1 F3 92.06(16) 2 . ?
F1 As1 F3 179.24(18) . . ?
F3 As1 F3 88.2(2) 2 . ?
F1 As1 F2 92.80(19) 2 . ?
F1 As1 F2 87.21(18) . . ?
F3 As1 F2 87.92(18) 2 . ?
F3 As1 F2 92.08(18) . . ?
F1 As1 F2 87.21(18) 2 2 ?
F1 As1 F2 92.80(19) . 2 ?
F3 As1 F2 92.08(18) 2 2 ?
F3 As1 F2 87.92(18) . 2 ?
F2 As1 F2 180.0(2) . 2 ?

loop_
_geom_bond_atom_site_label_1
_geom_bond_atom_site_label_2
_geom_bond_distance
_geom_bond_site_symmetry_2
_geom_bond_publ_flag
N1 C1 1.332(4) 2_655 ?
N1 C1 1.332(4) . ?
C1 N2 1.370(5) . ?
C1 C2 1.460(5) . ?
N2 S1 1.562(3) . ?
S1 N2 1.562(3) 2_655 ?
C2 C3 1.390(5) . ?
C2 C7 1.400(5) . ?
C3 C4 1.393(5) . ?
C3 H3 0.9489 . ?
C4 C5 1.379(5) . ?
C4 H4 0.9496 . ?
C5 F4 1.360(4) . ?
C5 C6 1.366(6) . ?
C6 C7 1.393(6) . ?
C6 H6 0.9459 . ?
C7 H7 0.9490 . ?
As1 F1 1.696(3) 2 ?
As1 F1 1.696(3) . ?
As1 F3 1.702(3) 2 ?
As1 F3 1.702(3) . ?
As1 F2 1.702(3) . ?
As1 F2 1.702(3) 2 ?

loop_
_geom_torsion_atom_site_label_1
_geom_torsion_atom_site_label_2
_geom_torsion_atom_site_label_3
_geom_torsion_atom_site_label_4
_geom_torsion
_geom_torsion_site_symmetry_1
_geom_torsion_site_symmetry_2
_geom_torsion_site_symmetry_3
_geom_torsion_site_symmetry_4
_geom_torsion_publ_flag
C1 N1 C1 N2 6.2(3) 2_655 . . . ?
C1 N1 C1 C2 -174.9(3) 2_655 . . . ?
N1 C1 N2 S1 -11.2(5) . . . . ?
C2 C1 N2 S1 169.8(3) . . . . ?
C1 N2 S1 N2 5.1(2) . . . 2_655 ?
N1 C1 C2 C3 -4.9(5) . . . . ?
N2 C1 C2 C3 174.1(3) . . . . ?
N1 C1 C2 C7 172.7(3) . . . . ?
N2 C1 C2 C7 -8.3(5) . . . . ?
C7 C2 C3 C4 0.1(6) . . . . ?
C1 C2 C3 C4 177.8(4) . . . . ?
C2 C3 C4 C5 -0.5(6) . . . . ?
C3 C4 C5 F4 -178.1(4) . . . . ?
C3 C4 C5 C6 0.4(7) . . . . ?
F4 C5 C6 C7 178.6(4) . . . . ?
C4 C5 C6 C7 0.2(7) . . . . ?
C5 C6 C7 C2 -0.5(6) . . . . ?
C3 C2 C7 C6 0.4(6) . . . . ?
C1 C2 C7 C6 -177.2(4) . . . . ?
